data_7720211
loop_
_publ_author_name
'Gusev, Alexey'
'Kiskin, Mikhail'
'Braga, Elena'
'Zamnius, Ekaterina'
'Zakharov, Konstantin'
'Tyutyunik, Andrey'
'Vlasenko, Valery'
'Zueva, Ekaterina'
'Petrova, Maria'
'Linert, Wolfgang'

_publ_section_title
;
 Diverse structures and emission properties of copper(I) iodide complexes
 based on an oxadiazole-type ligand.
;
_journal_issue 7
_journal_name_full 'Dalton transactions (Cambridge, England : 2003)'
_journal_page_first 3138
_journal_page_last 3151
_journal_paper_doi 10.1039/d5dt02744f
_journal_volume 55
_journal_year 2026
_chemical_formula_moiety 'C26 H18 Cu I N6 O2, C2 H3 N'
_chemical_formula_sum 'C28 H21 Cu I N7 O2'
_chemical_formula_weight 677.96
_space_group_crystal_system monoclinic
_space_group_IT_number 15
_space_group_name_Hall '-C 2yc'
_space_group_name_H-M_alt 'C 1 2/c 1'
_atom_sites_solution_hydrogens geom
_audit_creation_date 2023-11-14
_audit_creation_method
;
Olex2 1.3
(compiled 2020.07.31 svn.rc2a77460 for OlexSys, GUI svn.r6145)
;
_audit_update_record
;
2025-10-29 deposited with the CCDC.	2026-01-12 downloaded from the CCDC.
;
_cell_angle_alpha 90
_cell_angle_beta 103.726(5)
_cell_angle_gamma 90
_cell_formula_units_Z 8
_cell_length_a 31.569(7)
_cell_length_b 12.141(3)
_cell_length_c 14.223(3)
_cell_measurement_reflns_used 2526
_cell_measurement_temperature 150.0
_cell_measurement_theta_max 27.34
_cell_measurement_theta_min 2.23
_cell_volume 5296(2)
_computing_cell_refinement 'SAINT V8.40A (Bruker, 2019)'
_computing_data_reduction 'SAINT V8.40A (Bruker, 2019)'
_computing_molecular_graphics 'Olex2 1.3 (Dolomanov et al., 2009)'
_computing_publication_material 'Olex2 1.3 (Dolomanov et al., 2009)'
_computing_structure_refinement 'XL  (Sheldrick, 2008)'
_diffrn_ambient_temperature 150.0
_diffrn_measured_fraction_theta_full 0.978
_diffrn_measured_fraction_theta_max 0.811
_diffrn_measurement_device_type 'Bruker D8 Venture'
_diffrn_measurement_method '\f and \w scans'
_diffrn_radiation_type MoK\a
_diffrn_radiation_wavelength 0.71073
_diffrn_reflns_av_R_equivalents 0.0575
_diffrn_reflns_av_unetI/netI 0.1013
_diffrn_reflns_Laue_measured_fraction_full 0.978
_diffrn_reflns_Laue_measured_fraction_max 0.811
_diffrn_reflns_limit_h_max 30
_diffrn_reflns_limit_h_min -43
_diffrn_reflns_limit_k_max 16
_diffrn_reflns_limit_k_min -17
_diffrn_reflns_limit_l_max 14
_diffrn_reflns_limit_l_min -20
_diffrn_reflns_number 11755
_diffrn_reflns_point_group_measured_fraction_full 0.978
_diffrn_reflns_point_group_measured_fraction_max 0.811
_diffrn_reflns_theta_full 25.242
_diffrn_reflns_theta_max 30.067
_diffrn_reflns_theta_min 1.804
_diffrn_source_current 1.4
_diffrn_source_power 0.07
_diffrn_source_voltage 50.0
_diffrn_standards_number 0
_exptl_absorpt_coefficient_mu 2.031
_exptl_absorpt_correction_T_max 0.7460
_exptl_absorpt_correction_T_min 0.6340
_exptl_absorpt_correction_type multi-scan
_exptl_absorpt_process_details
;
SADABS-2016/2 (Bruker,2016/2) was used for absorption correction.
wR2(int) was 0.0781 before and 0.0517 after correction.
The Ratio of minimum to maximum transmission is 0.8499.
The \l/2 correction factor is Not present.
;
_exptl_crystal_colour yellow
_exptl_crystal_colour_primary yellow
_exptl_crystal_density_diffrn 1.701
_exptl_crystal_description plate
_exptl_crystal_F_000 2688
_exptl_crystal_preparation Luminescent
_exptl_crystal_size_max 0.18
_exptl_crystal_size_mid 0.16
_exptl_crystal_size_min 0.02
_refine_diff_density_max 0.869
_refine_diff_density_min -1.481
_refine_diff_density_rms 0.160
_refine_ls_extinction_method none
_refine_ls_goodness_of_fit_ref 0.985
_refine_ls_hydrogen_treatment constr
_refine_ls_matrix_type full
_refine_ls_number_parameters 353
_refine_ls_number_reflns 6304
_refine_ls_number_restraints 0
_refine_ls_restrained_S_all 0.985
_refine_ls_R_factor_all 0.1095
_refine_ls_R_factor_gt 0.0508
_refine_ls_shift/su_max 0.001
_refine_ls_shift/su_mean 0.000
_refine_ls_structure_factor_coef Fsqd
_refine_ls_weighting_details 'w=1/[\s^2^(Fo^2^)+(0.0624P)^2^] where P=(Fo^2^+2Fc^2^)/3'
_refine_ls_weighting_scheme calc
_refine_ls_wR_factor_gt 0.1118
_refine_ls_wR_factor_ref 0.1422
_reflns_Friedel_coverage 0.000
_reflns_number_gt 3905
_reflns_number_total 6304
_reflns_threshold_expression 'I > 2\s(I)'
_cod_data_source_file d5dt02744f2.cif
_cod_data_source_block 1_a_CCDC1
_cod_depositor_comments
;
The following automatic conversions were performed:

data item '_exptl_absorpt_correction_type' value 'multi scan' was
changed to 'multi-scan' in accordance with the
/home/data/users/saulius/crontab/automatic-downloads/rss-feeds/RSC/lib/dictionaries/cif_core.dic
dictionary named 'cif_core.dic' version 2.4.2 last updated on
2011-04-26.

Automatic conversion script
Id: cif_fix_values 8170 2020-07-09 18:12:32Z antanas 
;
_cod_database_code 7720211
_shelx_shelxl_version_number 2018/3
_shelx_space_group_comment
;
The symmetry employed for this shelxl refinement is uniquely defined
by the following loop, which should always be used as a source of
symmetry information in preference to the above space-group names.
They are only intended as comments.
;
_shelx_estimated_absorpt_t_max 0.961
_shelx_estimated_absorpt_t_min 0.711
_olex2_refinement_description
;
1. Fixed Uiso
 At 1.2 times of:
  All C(H) groups
 At 1.5 times of:
  All C(H,H,H) groups
2.a Aromatic/amide H refined with riding coordinates:
 C1(H1), C2(H2), C4(H4), C5(H5), C9(H9), C10(H10), C11(H11), C12(H12),
 C13(H13), C14(H14), C15(H15), C17(H17), C18(H18), C22(H22), C23(H23), C24(H24),
  C25(H25), C26(H26)
2.b Idealised Me refined as rotating group:
 C28(H28A,H28B,H28C)
;
_olex2_submission_special_instructions 'No special instructions were received'

loop_
_space_group_symop_operation_xyz
'x, y, z'
'-x, y, -z+1/2'
'x+1/2, y+1/2, z'
'-x+1/2, y+1/2, -z+1/2'
'-x, -y, -z'
'x, -y, z-1/2'
'-x+1/2, -y+1/2, -z'
'x+1/2, -y+1/2, z-1/2'

loop_
_atom_site_label
_atom_site_type_symbol
_atom_site_fract_x
_atom_site_fract_y
_atom_site_fract_z
_atom_site_U_iso_or_equiv
_atom_site_adp_type
_atom_site_occupancy
_atom_site_site_symmetry_order
_atom_site_calc_flag
_atom_site_refinement_flags_posn
_atom_site_refinement_flags_adp
_atom_site_refinement_flags_occupancy
_atom_site_disorder_assembly
_atom_site_disorder_group
I1 I 0.25355(2) 0.11304(3) 0.61163(3) 0.02858(13) Uani 1 1 d . . . . .
Cu1 Cu 0.25139(2) 0.32295(6) 0.57141(5) 0.02735(19) Uani 1 1 d . . . . .
O1 O 0.04330(12) 0.4921(3) 0.6245(3) 0.0231(9) Uani 1 1 d . . . . .
O2 O 0.46096(12) 0.4959(3) 0.8337(3) 0.0224(9) Uani 1 1 d . . . . .
N1 N 0.19637(15) 0.3938(4) 0.6001(4) 0.0272(11) Uani 1 1 d . . . . .
N2 N 0.07116(16) 0.6578(4) 0.6155(4) 0.0267(11) Uani 1 1 d . . . . .
N3 N 0.02736(16) 0.6700(4) 0.6182(4) 0.0283(11) Uani 1 1 d . . . . .
N4 N 0.30760(15) 0.3972(4) 0.6503(4) 0.0256(11) Uani 1 1 d . . . . .
N5 N 0.43270(16) 0.6612(4) 0.7980(4) 0.0281(11) Uani 1 1 d . . . . .
N6 N 0.47622(16) 0.6736(4) 0.8498(4) 0.0276(11) Uani 1 1 d . . . . .
C1 C 0.19018(19) 0.5031(5) 0.5852(5) 0.0297(14) Uani 1 1 d . . . . .
H1 H 0.212737 0.544845 0.568380 0.036 Uiso 1 1 calc R U . . .
C2 C 0.15330(19) 0.5564(5) 0.5932(4) 0.0294(14) Uani 1 1 d . . . . .
H2 H 0.150789 0.633716 0.583014 0.035 Uiso 1 1 calc R U . . .
C3 C 0.11935(18) 0.4980(4) 0.6163(4) 0.0213(12) Uani 1 1 d . . . . .
C4 C 0.1252(2) 0.3834(5) 0.6319(4) 0.0289(13) Uani 1 1 d . . . . .
H4 H 0.103026 0.339284 0.647827 0.035 Uiso 1 1 calc R U . . .
C5 C 0.16380(19) 0.3380(5) 0.6234(4) 0.0266(13) Uani 1 1 d . . . . .
H5 H 0.167761 0.261195 0.635010 0.032 Uiso 1 1 calc R U . . .
C6 C 0.07889(18) 0.5531(5) 0.6196(4) 0.0240(12) Uani 1 1 d . . . . .
C7 C 0.01255(19) 0.5723(4) 0.6244(4) 0.0237(12) Uani 1 1 d . . . . .
C8 C -0.03122(18) 0.5369(4) 0.6299(4) 0.0252(13) Uani 1 1 d . . . . .
C9 C -0.06281(19) 0.6179(5) 0.6277(4) 0.0294(14) Uani 1 1 d . . . . .
H9 H -0.055709 0.693468 0.623379 0.035 Uiso 1 1 calc R U . . .
C10 C -0.10429(19) 0.5876(5) 0.6319(5) 0.0319(15) Uani 1 1 d . . . . .
H10 H -0.125945 0.642634 0.629007 0.038 Uiso 1 1 calc R U . . .
C11 C -0.1150(2) 0.4777(5) 0.6404(4) 0.0313(14) Uani 1 1 d . . . . .
H11 H -0.143742 0.457519 0.643569 0.038 Uiso 1 1 calc R U . . .
C12 C -0.0833(2) 0.3977(5) 0.6442(4) 0.0308(14) Uani 1 1 d . . . . .
H12 H -0.090289 0.322481 0.651007 0.037 Uiso 1 1 calc R U . . .
C13 C -0.04123(19) 0.4264(4) 0.6382(4) 0.0260(13) Uani 1 1 d . . . . .
H13 H -0.019734 0.371263 0.639875 0.031 Uiso 1 1 calc R U . . .
C14 C 0.34069(19) 0.3407(5) 0.7056(4) 0.0267(13) Uani 1 1 d . . . . .
H14 H 0.336786 0.263935 0.713471 0.032 Uiso 1 1 calc R U . . .
C15 C 0.38003(18) 0.3865(4) 0.7519(4) 0.0239(12) Uani 1 1 d . . . . .
H15 H 0.403019 0.342304 0.788155 0.029 Uiso 1 1 calc R U . . .
C16 C 0.38495(19) 0.5007(4) 0.7437(4) 0.0233(12) Uani 1 1 d . . . . .
C17 C 0.35071(19) 0.5603(5) 0.6890(4) 0.0276(13) Uani 1 1 d . . . . .
H17 H 0.352940 0.637889 0.683183 0.033 Uiso 1 1 calc R U . . .
C18 C 0.31315(19) 0.5060(5) 0.6429(4) 0.0273(13) Uani 1 1 d . . . . .
H18 H 0.290097 0.547764 0.603884 0.033 Uiso 1 1 calc R U . . .
C19 C 0.42533(18) 0.5562(4) 0.7913(4) 0.0216(12) Uani 1 1 d . . . . .
C20 C 0.49108(18) 0.5749(4) 0.8696(4) 0.0237(12) Uani 1 1 d . . . . .
C21 C 0.53489(18) 0.5410(4) 0.9204(4) 0.0232(12) Uani 1 1 d . . . . .
C22 C 0.56503(19) 0.6222(5) 0.9587(4) 0.0297(14) Uani 1 1 d . . . . .
H22 H 0.556762 0.697598 0.952926 0.036 Uiso 1 1 calc R U . . .
C23 C 0.6073(2) 0.5929(5) 1.0055(4) 0.0319(14) Uani 1 1 d . . . . .
H23 H 0.628126 0.648456 1.030195 0.038 Uiso 1 1 calc R U . . .
C24 C 0.61910(19) 0.4827(5) 1.0164(4) 0.0310(14) Uani 1 1 d . . . . .
H24 H 0.648033 0.462426 1.048100 0.037 Uiso 1 1 calc R U . . .
C25 C 0.5881(2) 0.4020(5) 0.9804(4) 0.0308(14) Uani 1 1 d . . . . .
H25 H 0.595857 0.326443 0.989195 0.037 Uiso 1 1 calc R U . . .
C26 C 0.5461(2) 0.4301(4) 0.9320(4) 0.0276(13) Uani 1 1 d . . . . .
H26 H 0.525296 0.374623 0.907020 0.033 Uiso 1 1 calc R U . . .
N7 N 0.1968(2) 0.7163(5) 0.4272(5) 0.0477(16) Uani 1 1 d . . . . .
C27 C 0.2248(3) 0.7040(5) 0.3909(5) 0.0407(17) Uani 1 1 d . . . . .
C28 C 0.2610(2) 0.6907(6) 0.3436(5) 0.0459(18) Uani 1 1 d . . . . .
H28A H 0.254775 0.629190 0.297795 0.069 Uiso 1 1 calc R U . . .
H28B H 0.287931 0.675551 0.392605 0.069 Uiso 1 1 calc R U . . .
H28C H 0.264544 0.758484 0.308837 0.069 Uiso 1 1 calc R U . . .

loop_
_atom_site_aniso_label
_atom_site_aniso_U_11
_atom_site_aniso_U_22
_atom_site_aniso_U_33
_atom_site_aniso_U_23
_atom_site_aniso_U_13
_atom_site_aniso_U_12
I1 0.0355(2) 0.02125(18) 0.0299(2) 0.00128(16) 0.00960(17) -0.00067(18)
Cu1 0.0260(4) 0.0244(4) 0.0326(4) -0.0013(3) 0.0087(3) -0.0012(3)
O1 0.023(2) 0.0182(18) 0.030(2) 0.0038(16) 0.0097(18) 0.0008(16)
O2 0.024(2) 0.0149(17) 0.029(2) 0.0000(16) 0.0065(18) -0.0021(16)
N1 0.026(3) 0.023(2) 0.032(3) -0.003(2) 0.007(2) -0.002(2)
N2 0.030(3) 0.022(2) 0.031(3) 0.002(2) 0.013(2) -0.003(2)
N3 0.028(3) 0.018(2) 0.042(3) 0.003(2) 0.015(2) 0.000(2)
N4 0.025(3) 0.023(2) 0.029(3) 0.001(2) 0.009(2) 0.002(2)
N5 0.026(3) 0.023(2) 0.035(3) 0.001(2) 0.006(2) -0.001(2)
N6 0.028(3) 0.019(2) 0.035(3) -0.001(2) 0.005(2) 0.000(2)
C1 0.023(3) 0.025(3) 0.042(4) 0.001(3) 0.009(3) 0.001(3)
C2 0.029(3) 0.023(3) 0.036(4) 0.002(3) 0.006(3) -0.002(3)
C3 0.021(3) 0.019(3) 0.024(3) 0.000(2) 0.007(2) -0.002(2)
C4 0.030(3) 0.026(3) 0.033(3) 0.001(3) 0.012(3) -0.005(3)
C5 0.026(3) 0.022(3) 0.034(3) 0.006(2) 0.012(3) -0.001(3)
C6 0.021(3) 0.030(3) 0.021(3) 0.002(2) 0.005(3) -0.001(3)
C7 0.026(3) 0.020(3) 0.025(3) 0.000(2) 0.006(3) 0.005(2)
C8 0.027(3) 0.020(3) 0.028(3) -0.001(2) 0.007(3) 0.001(2)
C9 0.032(3) 0.019(3) 0.037(3) 0.000(2) 0.010(3) 0.007(3)
C10 0.022(3) 0.038(3) 0.037(4) -0.005(3) 0.008(3) 0.008(3)
C11 0.027(3) 0.041(3) 0.028(3) -0.008(3) 0.011(3) -0.004(3)
C12 0.039(4) 0.024(3) 0.032(3) 0.000(2) 0.014(3) 0.000(3)
C13 0.027(3) 0.021(3) 0.030(3) 0.001(2) 0.006(3) 0.004(3)
C14 0.029(3) 0.022(3) 0.031(3) -0.001(2) 0.011(3) -0.001(3)
C15 0.027(3) 0.017(2) 0.027(3) 0.004(2) 0.003(3) -0.001(2)
C16 0.031(3) 0.018(3) 0.022(3) 0.000(2) 0.007(3) -0.002(2)
C17 0.030(3) 0.021(3) 0.033(3) 0.003(2) 0.010(3) 0.005(3)
C18 0.023(3) 0.022(3) 0.036(3) 0.003(3) 0.005(3) -0.001(2)
C19 0.022(3) 0.022(3) 0.023(3) 0.004(2) 0.007(3) 0.001(2)
C20 0.024(3) 0.021(3) 0.027(3) -0.003(2) 0.008(3) -0.002(2)
C21 0.026(3) 0.024(3) 0.022(3) -0.003(2) 0.009(3) -0.002(2)
C22 0.032(3) 0.026(3) 0.030(3) 0.000(3) 0.008(3) -0.001(3)
C23 0.027(3) 0.038(4) 0.030(3) -0.002(3) 0.006(3) -0.008(3)
C24 0.023(3) 0.041(3) 0.030(3) 0.002(3) 0.008(3) 0.001(3)
C25 0.033(3) 0.025(3) 0.034(3) -0.006(3) 0.007(3) 0.004(3)
C26 0.030(3) 0.020(3) 0.031(3) -0.001(2) 0.005(3) -0.003(3)
N7 0.042(4) 0.035(3) 0.066(4) 0.006(3) 0.011(4) 0.005(3)
C27 0.048(4) 0.028(3) 0.042(4) 0.002(3) 0.004(4) -0.010(3)
C28 0.068(5) 0.037(4) 0.037(4) 0.002(3) 0.020(4) -0.006(4)

loop_
_atom_type_symbol
_atom_type_description
_atom_type_scat_dispersion_real
_atom_type_scat_dispersion_imag
_atom_type_scat_source
C C 0.0033 0.0016 'International Tables Vol C Tables 4.2.6.8 and 6.1.1.4'
H H 0.0000 0.0000 'International Tables Vol C Tables 4.2.6.8 and 6.1.1.4'
Cu Cu 0.3201 1.2651 'International Tables Vol C Tables 4.2.6.8 and 6.1.1.4'
I I -0.4742 1.8119 'International Tables Vol C Tables 4.2.6.8 and 6.1.1.4'
N N 0.0061 0.0033 'International Tables Vol C Tables 4.2.6.8 and 6.1.1.4'
O O 0.0106 0.0060 'International Tables Vol C Tables 4.2.6.8 and 6.1.1.4'

loop_
_geom_angle_atom_site_label_1
_geom_angle_atom_site_label_2
_geom_angle_atom_site_label_3
_geom_angle
_geom_angle_site_symmetry_1
_geom_angle_site_symmetry_3
_geom_angle_publ_flag
Cu1 I1 Cu1 60.82(3) . 7_556 ?
I1 Cu1 I1 119.18(3) . 7_556 ?
I1 Cu1 Cu1 61.00(3) . 7_556 ?
Cu1 Cu1 I1 58.18(3) 7_556 7_556 ?
N1 Cu1 I1 110.08(13) . . ?
N1 Cu1 I1 102.28(14) . 7_556 ?
N1 Cu1 Cu1 123.17(14) . 7_556 ?
N1 Cu1 N4 111.42(19) . . ?
N4 Cu1 I1 104.19(14) . 7_556 ?
N4 Cu1 I1 109.42(13) . . ?
N4 Cu1 Cu1 124.68(14) . 7_556 ?
C6 O1 C7 101.9(4) . . ?
C19 O2 C20 102.6(4) . . ?
C1 N1 Cu1 118.4(4) . . ?
C5 N1 Cu1 124.8(4) . . ?
C5 N1 C1 116.4(5) . . ?
C6 N2 N3 106.2(5) . . ?
C7 N3 N2 106.4(5) . . ?
C14 N4 Cu1 123.0(4) . . ?
C14 N4 C18 117.0(5) . . ?
C18 N4 Cu1 119.9(4) . . ?
C19 N5 N6 106.3(5) . . ?
C20 N6 N5 105.9(4) . . ?
N1 C1 H1 118.3 . . ?
N1 C1 C2 123.3(6) . . ?
C2 C1 H1 118.3 . . ?
C1 C2 H2 120.0 . . ?
C1 C2 C3 120.1(5) . . ?
C3 C2 H2 120.0 . . ?
C2 C3 C4 117.4(5) . . ?
C2 C3 C6 120.5(5) . . ?
C4 C3 C6 122.0(5) . . ?
C3 C4 H4 121.1 . . ?
C5 C4 C3 117.9(6) . . ?
C5 C4 H4 121.1 . . ?
N1 C5 C4 124.8(5) . . ?
N1 C5 H5 117.6 . . ?
C4 C5 H5 117.6 . . ?
O1 C6 C3 119.7(5) . . ?
N2 C6 O1 112.8(5) . . ?
N2 C6 C3 127.5(5) . . ?
O1 C7 C8 117.8(5) . . ?
N3 C7 O1 112.6(5) . . ?
N3 C7 C8 129.5(5) . . ?
C9 C8 C7 118.0(5) . . ?
C13 C8 C7 121.6(5) . . ?
C13 C8 C9 120.4(6) . . ?
C8 C9 H9 120.2 . . ?
C10 C9 C8 119.6(5) . . ?
C10 C9 H9 120.2 . . ?
C9 C10 H10 119.5 . . ?
C9 C10 C11 121.0(6) . . ?
C11 C10 H10 119.5 . . ?
C10 C11 H11 120.4 . . ?
C12 C11 C10 119.1(6) . . ?
C12 C11 H11 120.4 . . ?
C11 C12 H12 119.6 . . ?
C11 C12 C13 120.8(6) . . ?
C13 C12 H12 119.6 . . ?
C8 C13 C12 119.1(5) . . ?
C8 C13 H13 120.5 . . ?
C12 C13 H13 120.5 . . ?
N4 C14 H14 117.8 . . ?
N4 C14 C15 124.3(5) . . ?
C15 C14 H14 117.8 . . ?
C14 C15 H15 121.2 . . ?
C14 C15 C16 117.7(5) . . ?
C16 C15 H15 121.2 . . ?
C15 C16 C19 121.3(5) . . ?
C17 C16 C15 118.6(5) . . ?
C17 C16 C19 120.1(5) . . ?
C16 C17 H17 120.4 . . ?
C16 C17 C18 119.3(5) . . ?
C18 C17 H17 120.4 . . ?
N4 C18 C17 123.2(5) . . ?
N4 C18 H18 118.4 . . ?
C17 C18 H18 118.4 . . ?
O2 C19 C16 119.8(5) . . ?
N5 C19 O2 112.5(5) . . ?
N5 C19 C16 127.7(5) . . ?
O2 C20 C21 118.8(5) . . ?
N6 C20 O2 112.7(5) . . ?
N6 C20 C21 128.4(5) . . ?
C22 C21 C20 118.3(5) . . ?
C22 C21 C26 120.6(5) . . ?
C26 C21 C20 121.1(5) . . ?
C21 C22 H22 120.1 . . ?
C23 C22 C21 119.8(5) . . ?
C23 C22 H22 120.1 . . ?
C22 C23 H23 119.9 . . ?
C22 C23 C24 120.2(6) . . ?
C24 C23 H23 119.9 . . ?
C23 C24 H24 120.4 . . ?
C23 C24 C25 119.3(6) . . ?
C25 C24 H24 120.4 . . ?
C24 C25 H25 119.5 . . ?
C26 C25 C24 121.0(6) . . ?
C26 C25 H25 119.5 . . ?
C21 C26 H26 120.5 . . ?
C25 C26 C21 119.1(5) . . ?
C25 C26 H26 120.5 . . ?
N7 C27 C28 178.7(7) . . ?
C27 C28 H28A 109.5 . . ?
C27 C28 H28B 109.5 . . ?
C27 C28 H28C 109.5 . . ?
H28A C28 H28B 109.5 . . ?
H28A C28 H28C 109.5 . . ?
H28B C28 H28C 109.5 . . ?

loop_
_geom_bond_atom_site_label_1
_geom_bond_atom_site_label_2
_geom_bond_distance
_geom_bond_site_symmetry_2
_geom_bond_publ_flag
I1 Cu1 2.6093(9) . ?
I1 Cu1 2.6857(10) 7_556 ?
Cu1 Cu1 2.6810(15) 7_556 ?
Cu1 N1 2.064(5) . ?
Cu1 N4 2.068(5) . ?
O1 C6 1.361(6) . ?
O1 C7 1.375(6) . ?
O2 C19 1.357(6) . ?
O2 C20 1.362(6) . ?
N1 C1 1.350(7) . ?
N1 C5 1.338(7) . ?
N2 N3 1.400(7) . ?
N2 C6 1.294(7) . ?
N3 C7 1.285(7) . ?
N4 C14 1.338(7) . ?
N4 C18 1.340(7) . ?
N5 N6 1.404(7) . ?
N5 C19 1.295(7) . ?
N6 C20 1.293(7) . ?
C1 H1 0.9500 . ?
C1 C2 1.360(8) . ?
C2 H2 0.9500 . ?
C2 C3 1.388(8) . ?
C3 C4 1.415(7) . ?
C3 C6 1.452(8) . ?
C4 H4 0.9500 . ?
C4 C5 1.369(8) . ?
C5 H5 0.9500 . ?
C7 C8 1.466(8) . ?
C8 C9 1.395(8) . ?
C8 C13 1.390(7) . ?
C9 H9 0.9500 . ?
C9 C10 1.375(8) . ?
C10 H10 0.9500 . ?
C10 C11 1.389(8) . ?
C11 H11 0.9500 . ?
C11 C12 1.387(8) . ?
C12 H12 0.9500 . ?
C12 C13 1.395(8) . ?
C13 H13 0.9500 . ?
C14 H14 0.9500 . ?
C14 C15 1.377(8) . ?
C15 H15 0.9500 . ?
C15 C16 1.403(7) . ?
C16 C17 1.378(7) . ?
C16 C19 1.459(7) . ?
C17 H17 0.9500 . ?
C17 C18 1.379(8) . ?
C18 H18 0.9500 . ?
C20 C21 1.460(8) . ?
C21 C22 1.389(8) . ?
C21 C26 1.391(7) . ?
C22 H22 0.9500 . ?
C22 C23 1.387(8) . ?
C23 H23 0.9500 . ?
C23 C24 1.389(8) . ?
C24 H24 0.9500 . ?
C24 C25 1.394(8) . ?
C25 H25 0.9500 . ?
C25 C26 1.382(8) . ?
C26 H26 0.9500 . ?
N7 C27 1.133(9) . ?
C27 C28 1.468(11) . ?
C28 H28A 0.9800 . ?
C28 H28B 0.9800 . ?
C28 H28C 0.9800 . ?

loop_
_geom_torsion_atom_site_label_1
_geom_torsion_atom_site_label_2
_geom_torsion_atom_site_label_3
_geom_torsion_atom_site_label_4
_geom_torsion
_geom_torsion_site_symmetry_1
_geom_torsion_site_symmetry_2
_geom_torsion_site_symmetry_3
_geom_torsion_site_symmetry_4
_geom_torsion_publ_flag
Cu1 N1 C1 C2 173.8(5) . . . . ?
Cu1 N1 C5 C4 -172.4(5) . . . . ?
Cu1 N4 C14 C15 173.8(5) . . . . ?
Cu1 N4 C18 C17 -176.3(5) . . . . ?
O1 C7 C8 C9 -178.6(5) . . . . ?
O1 C7 C8 C13 2.2(8) . . . . ?
O2 C20 C21 C22 -178.4(5) . . . . ?
O2 C20 C21 C26 0.3(9) . . . . ?
N1 C1 C2 C3 -1.0(10) . . . . ?
N2 N3 C7 O1 -1.0(7) . . . . ?
N2 N3 C7 C8 179.9(6) . . . . ?
N3 N2 C6 O1 0.3(6) . . . . ?
N3 N2 C6 C3 178.2(5) . . . . ?
N3 C7 C8 C9 0.4(10) . . . . ?
N3 C7 C8 C13 -178.7(6) . . . . ?
N4 C14 C15 C16 2.8(9) . . . . ?
N5 N6 C20 O2 0.9(7) . . . . ?
N5 N6 C20 C21 178.5(6) . . . . ?
N6 N5 C19 O2 -0.9(7) . . . . ?
N6 N5 C19 C16 -179.7(6) . . . . ?
N6 C20 C21 C22 4.2(10) . . . . ?
N6 C20 C21 C26 -177.1(6) . . . . ?
C1 N1 C5 C4 0.9(9) . . . . ?
C1 C2 C3 C4 0.8(9) . . . . ?
C1 C2 C3 C6 -176.5(6) . . . . ?
C2 C3 C4 C5 0.1(8) . . . . ?
C2 C3 C6 O1 167.9(5) . . . . ?
C2 C3 C6 N2 -9.8(9) . . . . ?
C3 C4 C5 N1 -1.0(9) . . . . ?
C4 C3 C6 O1 -9.3(8) . . . . ?
C4 C3 C6 N2 173.0(6) . . . . ?
C5 N1 C1 C2 0.1(9) . . . . ?
C6 O1 C7 N3 1.2(6) . . . . ?
C6 O1 C7 C8 -179.6(5) . . . . ?
C6 N2 N3 C7 0.4(6) . . . . ?
C6 C3 C4 C5 177.3(5) . . . . ?
C7 O1 C6 N2 -0.9(6) . . . . ?
C7 O1 C6 C3 -178.9(5) . . . . ?
C7 C8 C9 C10 179.5(6) . . . . ?
C7 C8 C13 C12 179.3(5) . . . . ?
C8 C9 C10 C11 1.4(9) . . . . ?
C9 C8 C13 C12 0.2(9) . . . . ?
C9 C10 C11 C12 -0.3(9) . . . . ?
C10 C11 C12 C13 -0.9(9) . . . . ?
C11 C12 C13 C8 1.0(9) . . . . ?
C13 C8 C9 C10 -1.3(9) . . . . ?
C14 N4 C18 C17 -0.1(9) . . . . ?
C14 C15 C16 C17 -0.9(9) . . . . ?
C14 C15 C16 C19 179.3(5) . . . . ?
C15 C16 C17 C18 -1.2(9) . . . . ?
C15 C16 C19 O2 8.9(9) . . . . ?
C15 C16 C19 N5 -172.3(6) . . . . ?
C16 C17 C18 N4 1.8(10) . . . . ?
C17 C16 C19 O2 -170.9(5) . . . . ?
C17 C16 C19 N5 7.9(10) . . . . ?
C18 N4 C14 C15 -2.3(9) . . . . ?
C19 O2 C20 N6 -1.4(7) . . . . ?
C19 O2 C20 C21 -179.2(5) . . . . ?
C19 N5 N6 C20 0.0(7) . . . . ?
C19 C16 C17 C18 178.6(6) . . . . ?
C20 O2 C19 N5 1.4(6) . . . . ?
C20 O2 C19 C16 -179.7(5) . . . . ?
C20 C21 C22 C23 -178.5(6) . . . . ?
C20 C21 C26 C25 179.8(6) . . . . ?
C21 C22 C23 C24 -1.8(10) . . . . ?
C22 C21 C26 C25 -1.5(9) . . . . ?
C22 C23 C24 C25 -0.4(10) . . . . ?
C23 C24 C25 C26 1.6(10) . . . . ?
C24 C25 C26 C21 -0.7(10) . . . . ?
C26 C21 C22 C23 2.7(9) . . . . ?
